data_7109463
loop_
_publ_author_name
'Goutam Kumar Kole'
'Raghavender Medishetty'
'Lip Lin Koh'
'Jagadese J. Vittal'

_publ_section_title
;
 Influence of C-H^...^pi interactions on the solid-state [2+2]
 cycloaddition reaction of a Ag(I) coordination complex in an inorganic
 co-crystal
;
_journal_name_full Chem.Commun.
_journal_page_first 6298
_journal_paper_doi 10.1039/c3cc42793e
_journal_volume 49
_journal_year 2013
_chemical_formula_sum 'C84 H82 Ag3 B3 F12 N2 O2 P4'
_chemical_formula_weight 1859.44
_chemical_name_systematic
;
?
;
_space_group_IT_number 2
_symmetry_cell_setting triclinic
_symmetry_space_group_name_Hall '-P 1'
_symmetry_space_group_name_H-M 'P -1'
_atom_sites_solution_hydrogens geom
_atom_sites_solution_primary direct
_atom_sites_solution_secondary difmap
_audit_creation_method SHELXL-97
_cell_angle_alpha 90.637(2)
_cell_angle_beta 89.989(2)
_cell_angle_gamma 99.454(2)
_cell_formula_units_Z 2
_cell_length_a 11.9171(9)
_cell_length_b 13.1457(10)
_cell_length_c 25.686(2)
_cell_measurement_reflns_used 2197
_cell_measurement_temperature 100(2)
_cell_measurement_theta_max 17.45
_cell_measurement_theta_min 2.22
_cell_volume 3969.0(5)
_computing_cell_refinement 'Bruker SMART'
_computing_data_collection 'Bruker SMART'
_computing_data_reduction 'Bruker SAINT'
_computing_molecular_graphics 'Bruker SHELXTL'
_computing_publication_material 'Bruker SHELXTL'
_computing_structure_refinement 'SHELXL-97 (Sheldrick, 1997)'
_computing_structure_solution 'SHELXS-97 (Sheldrick, 1990)'
_diffrn_ambient_temperature 100(2)
_diffrn_measured_fraction_theta_full 1.000
_diffrn_measured_fraction_theta_max 1.000
_diffrn_measurement_device_type 'CCD area detector'
_diffrn_measurement_method 'phi and omega scans'
_diffrn_radiation_monochromator graphite
_diffrn_radiation_source 'fine-focus sealed tube'
_diffrn_radiation_type MoK\a
_diffrn_radiation_wavelength 0.71073
_diffrn_reflns_av_R_equivalents 0.1141
_diffrn_reflns_av_sigmaI/netI 0.1301
_diffrn_reflns_limit_h_max 14
_diffrn_reflns_limit_h_min -14
_diffrn_reflns_limit_k_max 15
_diffrn_reflns_limit_k_min -15
_diffrn_reflns_limit_l_max 30
_diffrn_reflns_limit_l_min -30
_diffrn_reflns_number 43405
_diffrn_reflns_theta_full 25.00
_diffrn_reflns_theta_max 25.00
_diffrn_reflns_theta_min 1.59
_exptl_absorpt_coefficient_mu 0.891
_exptl_absorpt_correction_T_max 0.5633
_exptl_absorpt_correction_T_min 0.4684
_exptl_absorpt_correction_type multi-scan
_exptl_absorpt_process_details 'SADABS (Sheldrick, 2005)'
_exptl_crystal_colour Orange
_exptl_crystal_density_diffrn 1.556
_exptl_crystal_density_meas ?
_exptl_crystal_density_method 'not measured'
_exptl_crystal_description Block
_exptl_crystal_F_000 1880
_exptl_crystal_size_max 0.46
_exptl_crystal_size_mid 0.26
_exptl_crystal_size_min 0.10
_refine_diff_density_max 1.544
_refine_diff_density_min -0.901
_refine_diff_density_rms 0.142
_refine_ls_extinction_method none
_refine_ls_goodness_of_fit_ref 1.045
_refine_ls_hydrogen_treatment constr
_refine_ls_matrix_type full
_refine_ls_number_parameters 864
_refine_ls_number_reflns 13994
_refine_ls_number_restraints 278
_refine_ls_restrained_S_all 1.061
_refine_ls_R_factor_all 0.1775
_refine_ls_R_factor_gt 0.0979
_refine_ls_shift/su_max 0.000
_refine_ls_shift/su_mean 0.000
_refine_ls_structure_factor_coef Fsqd
_refine_ls_weighting_details 'calc w=1/[\s^2^(Fo^2^)+(0.1385P)^2^+0.2639P] where P=(Fo^2^+2Fc^2^)/3'
_refine_ls_weighting_scheme calc
_refine_ls_wR_factor_gt 0.2360
_refine_ls_wR_factor_ref 0.2778
_reflns_number_gt 7210
_reflns_number_total 13994
_reflns_threshold_expression >2sigma(I)
_cod_data_source_file c3cc42793e.txt
_cod_data_source_block D057jj
_cod_depositor_comments
;
The following automatic conversions were performed:

'_exptl_absorpt_correction_type' value 'multi_scan' changed to
'multi-scan' according to the built-in table from CIF Core dictionary
named 'cif_core.dic' version 2.4.1 from 2010-06-29.

Automatic conversion script
Id: cif_fix_values 1891 2012-01-12 08:04:46Z andrius 

The following automatic conversions were performed:

'_exptl_crystal_density_meas' value 'Not Measured' was changed to '?'
- the value is perceived as not measured.

Automatic conversion script
Id: cif_fix_values 3008 2015-01-20 13:52:24Z robertas 
;
_cod_original_cell_volume 3969.1(5)
_cod_original_sg_symbol_H-M P-1
_cod_database_code 7109463

loop_
_symmetry_equiv_pos_as_xyz
'x, y, z'
'-x, -y, -z'

loop_
_atom_site_label
_atom_site_type_symbol
_atom_site_fract_x
_atom_site_fract_y
_atom_site_fract_z
_atom_site_U_iso_or_equiv
_atom_site_adp_type
_atom_site_occupancy
_atom_site_symmetry_multiplicity
_atom_site_calc_flag
_atom_site_refinement_flags
_atom_site_disorder_assembly
_atom_site_disorder_group
O1S O 0.309(2) 0.334(2) 0.4108(11) 0.323(15) Uiso 1 1 d D . .
C1S C 0.264(3) 0.3961(18) 0.3702(13) 0.260(9) Uiso 1 1 d D . .
H1S1 H 0.2044 0.4340 0.3835 0.312 Uiso 1 1 calc R . .
H1S2 H 0.3247 0.4439 0.3525 0.312 Uiso 1 1 calc R . .
C2S C 0.217(3) 0.305(3) 0.3374(8) 0.260(9) Uiso 1 1 d D . .
H2S1 H 0.1617 0.3225 0.3117 0.312 Uiso 1 1 calc R . .
H2S2 H 0.2786 0.2770 0.3190 0.312 Uiso 1 1 calc R . .
C3S C 0.162(2) 0.233(2) 0.3769(13) 0.260(9) Uiso 1 1 d D . .
H3S1 H 0.1877 0.1654 0.3740 0.312 Uiso 1 1 calc R . .
H3S2 H 0.0782 0.2231 0.3736 0.312 Uiso 1 1 calc R . .
C4S C 0.201(3) 0.287(2) 0.4275(9) 0.260(9) Uiso 1 1 d D . .
H4S1 H 0.1530 0.3384 0.4381 0.312 Uiso 1 1 calc R . .
H4S2 H 0.2054 0.2381 0.4561 0.312 Uiso 1 1 calc R . .
O2S O 0.922(6) -0.101(3) 0.494(3) 0.57(7) Uiso 0.50 1 d PD A -1
C7S C 0.992(5) 0.049(4) 0.4622(19) 0.199(14) Uiso 0.50 1 d PD A -1
H7S1 H 1.0566 0.1070 0.4609 0.238 Uiso 0.50 1 calc PR A -1
H7S2 H 0.9528 0.0423 0.4280 0.238 Uiso 0.50 1 calc PR A -1
C8S C 1.030(4) -0.049(4) 0.478(2) 0.199(14) Uiso 0.50 1 d PD A -1
H8S1 H 1.0605 -0.0845 0.4477 0.238 Uiso 0.50 1 calc PR A -1
H8S2 H 1.0859 -0.0394 0.5064 0.238 Uiso 0.50 1 calc PR A -1
C5S C 0.901(4) -0.030(4) 0.533(2) 0.199(14) Uiso 0.50 1 d PD A -1
H5S1 H 0.9571 -0.0261 0.5621 0.238 Uiso 0.50 1 calc PR A -1
H5S2 H 0.8230 -0.0485 0.5478 0.238 Uiso 0.50 1 calc PR A -1
C6S C 0.914(4) 0.065(4) 0.503(2) 0.199(14) Uiso 0.50 1 d PD A -1
H6S1 H 0.8402 0.0767 0.4888 0.238 Uiso 0.50 1 calc PR A -1
H6S2 H 0.9459 0.1256 0.5252 0.238 Uiso 0.50 1 calc PR A -1
O3S O 1.106(2) 1.010(2) 0.0118(13) 0.120(11) Uiso 0.50 1 d PD B -1
C9S C 1.010(3) 1.054(3) -0.0036(18) 0.123(15) Uiso 0.50 1 d PD B -1
H9S1 H 1.0181 1.0804 -0.0396 0.148 Uiso 0.50 1 calc PR B -1
H9S2 H 0.9962 1.1096 0.0205 0.148 Uiso 0.50 1 calc PR B -1
C10S C 0.917(4) 0.957(3) 0.001(2) 0.118(16) Uiso 0.50 1 d PD B -1
H10A H 0.8691 0.9656 0.0313 0.142 Uiso 0.50 1 calc PR B -1
H10B H 0.8670 0.9540 -0.0305 0.142 Uiso 0.50 1 calc PR B -1
C11S C 0.956(4) 0.854(4) 0.005(2) 0.18(2) Uiso 0.50 1 d PD B -1
H11A H 0.9157 0.8098 0.0320 0.220 Uiso 0.50 1 calc PR B -1
H11B H 0.9545 0.8164 -0.0288 0.220 Uiso 0.50 1 calc PR B -1
C12S C 1.074(4) 0.903(3) 0.0209(19) 0.149(17) Uiso 0.50 1 d PD B -1
H12A H 1.0822 0.8919 0.0587 0.179 Uiso 0.50 1 calc PR B -1
H12B H 1.1289 0.8665 0.0027 0.179 Uiso 0.50 1 calc PR B -1
Ag1 Ag 0.89199(8) 0.41502(7) 0.28226(4) 0.0579(3) Uani 1 1 d . . .
Ag2 Ag 0.76803(9) 0.62229(8) 0.32767(4) 0.0684(4) Uani 1 1 d . . .
Ag3 Ag 0.60922(8) 0.96054(6) 0.00968(3) 0.0495(3) Uani 1 1 d . . .
P1 P 1.0030(2) 0.5367(2) 0.22840(11) 0.0441(7) Uani 1 1 d . . .
P2 P 0.8658(2) 0.7095(2) 0.25748(12) 0.0456(7) Uani 1 1 d . . .
P3 P 0.5816(2) 0.8581(2) -0.06964(10) 0.0340(6) Uani 1 1 d . . .
P4 P 0.6345(2) 1.0553(2) 0.09188(11) 0.0378(7) Uani 1 1 d . . .
N1 N 0.8487(7) 0.3133(6) 0.3478(3) 0.066(3) Uani 1 1 d G . .
C1 C 0.7529(7) 0.2375(7) 0.3508(3) 0.080(4) Uani 1 1 d GU . .
H1 H 0.7150 0.2103 0.3199 0.096 Uiso 1 1 calc R . .
C2 C 0.7124(9) 0.2015(7) 0.3991(5) 0.106(6) Uani 1 1 d GU . .
H2 H 0.6469 0.1496 0.4012 0.128 Uiso 1 1 calc R . .
C3 C 0.7678(12) 0.2413(9) 0.4443(3) 0.127(7) Uani 1 1 d GU . .
C4 C 0.8636(11) 0.3171(9) 0.4413(3) 0.132(7) Uani 1 1 d GU . .
H4 H 0.9015 0.3443 0.4722 0.159 Uiso 1 1 calc R . .
C5 C 0.9041(8) 0.3531(7) 0.3930(4) 0.111(6) Uani 1 1 d GU . .
H5 H 0.9696 0.4049 0.3909 0.133 Uiso 1 1 calc R . .
C6 C 0.7317(14) 0.2377(13) 0.5056(8) 0.122(7) Uani 1 1 d DU . .
H6 H 0.7985 0.2431 0.5296 0.147 Uiso 1 1 calc R . .
C7 C 0.6424(15) 0.1497(12) 0.5173(8) 0.123(7) Uani 1 1 d DU . .
H7 H 0.6308 0.1009 0.4869 0.147 Uiso 1 1 calc R . .
C8 C 0.6557(6) 0.0931(6) 0.5655(3) 0.105(4) Uani 1 1 d G . .
C9 C 0.7045(7) 0.1349(7) 0.6117(3) 0.105(4) Uani 1 1 d G . .
H9 H 0.7406 0.2048 0.6132 0.125 Uiso 1 1 calc R . .
C10 C 0.7003(9) 0.0743(8) 0.6559(3) 0.163(7) Uani 1 1 d G . .
H10 H 0.7336 0.1028 0.6875 0.195 Uiso 1 1 calc R . .
C11 C 0.6473(8) -0.0281(8) 0.6538(4) 0.178(9) Uani 1 1 d G . .
H11 H 0.6445 -0.0696 0.6840 0.213 Uiso 1 1 calc R . .
C12 C 0.5986(9) -0.0699(7) 0.6076(4) 0.178(9) Uani 1 1 d G . .
H12 H 0.5624 -0.1399 0.6062 0.213 Uiso 1 1 calc R . .
C13 C 0.6028(9) -0.0093(6) 0.5634(4) 0.163(7) Uani 1 1 d G . .
H13 H 0.5695 -0.0379 0.5318 0.195 Uiso 1 1 calc R . .
N2 N 0.6866(8) 0.5400(6) 0.3941(3) 0.096(4) Uani 1 1 d G . .
C14 C 0.6016(8) 0.4547(6) 0.3899(3) 0.111(6) Uani 1 1 d GU . .
H14 H 0.5581 0.4428 0.3588 0.133 Uiso 1 1 calc R . .
C15 C 0.5798(7) 0.3863(6) 0.4311(3) 0.106(6) Uani 1 1 d GU . .
H15 H 0.5214 0.3279 0.4280 0.127 Uiso 1 1 calc R . .
C16 C 0.6429(7) 0.4032(5) 0.4764(3) 0.148(8) Uani 1 1 d GU . .
C17 C 0.7279(9) 0.4886(5) 0.4806(3) 0.175(9) Uani 1 1 d GU . .
H17 H 0.7715 0.5005 0.5117 0.210 Uiso 1 1 calc R . .
C18 C 0.7498(9) 0.5570(5) 0.4395(4) 0.162(10) Uani 1 1 d GU . .
H18 H 0.8082 0.6154 0.4425 0.195 Uiso 1 1 calc R . .
C19 C 0.6509(15) 0.3095(12) 0.5204(8) 0.123(7) Uani 1 1 d DU . .
H19 H 0.6623 0.3367 0.5569 0.148 Uiso 1 1 calc R . .
C20 C 0.5580(13) 0.2223(14) 0.5157(9) 0.130(7) Uani 1 1 d DU . .
H20 H 0.5255 0.2211 0.4798 0.157 Uiso 1 1 calc R . .
C21 C 0.4580(15) 0.2130(14) 0.5562(7) 0.154(8) Uani 1 1 d GU . .
C22 C 0.4735(14) 0.2375(12) 0.6088(8) 0.162(8) Uani 1 1 d GU . .
H22 H 0.5426 0.2779 0.6204 0.195 Uiso 1 1 calc R . .
C23 C 0.388(2) 0.2031(15) 0.6442(5) 0.182(7) Uani 1 1 d GU . .
H23 H 0.3986 0.2198 0.6802 0.218 Uiso 1 1 calc R . .
C24 C 0.2868(16) 0.1441(16) 0.6271(8) 0.247(9) Uani 1 1 d GU . .
H24 H 0.2284 0.1205 0.6514 0.296 Uiso 1 1 calc R . .
C25 C 0.2713(14) 0.1195(14) 0.5746(10) 0.247(9) Uani 1 1 d GU . .
H25 H 0.2022 0.0792 0.5629 0.296 Uiso 1 1 calc R . .
C26 C 0.3569(19) 0.1540(15) 0.5391(6) 0.182(7) Uani 1 1 d GU . .
H26 H 0.3462 0.1373 0.5032 0.218 Uiso 1 1 calc R . .
C27 C 1.0056(9) 0.6729(9) 0.2464(4) 0.045(3) Uani 1 1 d . . .
H27A H 1.0516 0.6883 0.2784 0.055 Uiso 1 1 calc R . .
H27B H 1.0443 0.7164 0.2184 0.055 Uiso 1 1 calc R . .
C28 C 0.4336(8) 0.8300(7) -0.0914(4) 0.029(2) Uani 1 1 d . . .
H28A H 0.4309 0.7998 -0.1270 0.035 Uiso 1 1 calc R . .
H28B H 0.3905 0.7782 -0.0681 0.035 Uiso 1 1 calc R . .
C1Q C 0.7797(8) 1.1044(8) 0.1108(4) 0.038(2) Uani 1 1 d . . .
C2Q C 0.8501(10) 1.0331(10) 0.1236(5) 0.061(3) Uani 1 1 d . . .
H2Q H 0.8207 0.9615 0.1214 0.073 Uiso 1 1 calc R . .
C3Q C 0.9608(11) 1.0643(12) 0.1393(5) 0.063(4) Uani 1 1 d . . .
H3Q H 1.0064 1.0142 0.1482 0.076 Uiso 1 1 calc R . .
C4Q C 1.0031(11) 1.1611(12) 0.1419(5) 0.067(4) Uani 1 1 d U . .
H4Q H 1.0790 1.1815 0.1538 0.081 Uiso 1 1 calc R . .
C5Q C 0.9410(13) 1.2342(13) 0.1280(8) 0.102(5) Uani 1 1 d U . .
H5Q H 0.9747 1.3049 0.1277 0.123 Uiso 1 1 calc R . .
C6Q C 0.8264(11) 1.2041(11) 0.1140(7) 0.089(5) Uani 1 1 d U . .
H6Q H 0.7812 1.2554 0.1067 0.107 Uiso 1 1 calc R . .
C1R C 0.5768(8) 0.9835(8) 0.1484(4) 0.040(3) Uani 1 1 d . . .
C2R C 0.5224(9) 0.8822(8) 0.1423(5) 0.048(3) Uani 1 1 d . . .
H2R H 0.5188 0.8501 0.1089 0.057 Uiso 1 1 calc R . .
C3R C 0.4739(10) 0.8286(10) 0.1840(6) 0.062(4) Uani 1 1 d . . .
H3R H 0.4349 0.7599 0.1796 0.075 Uiso 1 1 calc R . .
C4R C 0.4817(11) 0.8745(11) 0.2329(5) 0.061(3) Uani 1 1 d . . .
H4R H 0.4485 0.8371 0.2621 0.073 Uiso 1 1 calc R . .
C5R C 0.5356(12) 0.9709(13) 0.2394(6) 0.073(4) Uani 1 1 d . . .
H5R H 0.5416 1.0009 0.2733 0.088 Uiso 1 1 calc R . .
C6R C 0.5831(9) 1.0287(9) 0.1974(5) 0.050(3) Uani 1 1 d . . .
H6R H 0.6193 1.0981 0.2023 0.060 Uiso 1 1 calc R . .
C1U C 0.6248(8) 0.7339(7) -0.0645(4) 0.034(2) Uani 1 1 d . . .
C2U C 0.7407(10) 0.7300(9) -0.0631(5) 0.061(3) Uani 1 1 d U . .
H2U H 0.7938 0.7919 -0.0659 0.073 Uiso 1 1 calc R . .
C3U C 0.7798(11) 0.6368(10) -0.0575(6) 0.080(4) Uani 1 1 d U . .
H3U H 0.8593 0.6358 -0.0559 0.096 Uiso 1 1 calc R . .
C4U C 0.7065(10) 0.5487(9) -0.0543(5) 0.060(3) Uani 1 1 d U . .
H4U H 0.7342 0.4853 -0.0511 0.072 Uiso 1 1 calc R . .
C5U C 0.5937(10) 0.5491(8) -0.0555(5) 0.051(3) Uani 1 1 d . . .
H5U H 0.5426 0.4857 -0.0531 0.061 Uiso 1 1 calc R . .
C6U C 0.5512(8) 0.6397(8) -0.0603(4) 0.044(3) Uani 1 1 d . . .
H6U H 0.4712 0.6384 -0.0606 0.052 Uiso 1 1 calc R . .
C1V C 0.6602(8) 0.9117(8) -0.1260(4) 0.038(3) Uani 1 1 d . . .
C2V C 0.6644(10) 0.8553(10) -0.1694(4) 0.054(3) Uani 1 1 d . . .
H2V H 0.6223 0.7874 -0.1717 0.065 Uiso 1 1 calc R . .
C3V C 0.7313(12) 0.8963(14) -0.2119(5) 0.078(4) Uani 1 1 d . . .
H3V H 0.7362 0.8556 -0.2423 0.094 Uiso 1 1 calc R . .
C4V C 0.7895(12) 0.9959(16) -0.2090(6) 0.083(6) Uani 1 1 d . . .
H4V H 0.8351 1.0229 -0.2375 0.099 Uiso 1 1 calc R . .
C5V C 0.7831(10) 1.0554(11) -0.1667(6) 0.070(4) Uani 1 1 d . . .
H5V H 0.8218 1.1246 -0.1656 0.084 Uiso 1 1 calc R . .
C6V C 0.7174(9) 1.0133(9) -0.1237(5) 0.056(3) Uani 1 1 d . . .
H6V H 0.7122 1.0542 -0.0934 0.068 Uiso 1 1 calc R . .
C1W C 0.9023(10) 0.8482(9) 0.2717(4) 0.049(3) Uani 1 1 d . . .
C2W C 0.8439(12) 0.9173(10) 0.2499(5) 0.064(4) Uani 1 1 d . . .
H2W H 0.7874 0.8940 0.2244 0.077 Uiso 1 1 calc R . .
C3W C 0.8647(13) 1.0227(12) 0.2641(6) 0.077(4) Uani 1 1 d . . .
H3W H 0.8235 1.0705 0.2486 0.092 Uiso 1 1 calc R . .
C4W C 0.9452(14) 1.0530(11) 0.3004(6) 0.075(4) Uani 1 1 d . . .
H4W H 0.9606 1.1234 0.3110 0.090 Uiso 1 1 calc R . .
C5W C 1.0042(12) 0.9849(14) 0.3220(6) 0.085(5) Uani 1 1 d . . .
H5W H 1.0619 1.0090 0.3467 0.103 Uiso 1 1 calc R . .
C6W C 0.9834(10) 0.8810(10) 0.3092(5) 0.062(4) Uani 1 1 d . . .
H6W H 1.0237 0.8337 0.3257 0.074 Uiso 1 1 calc R . .
C1X C 0.7914(9) 0.6984(8) 0.1957(5) 0.047(3) Uani 1 1 d . . .
C2X C 0.8391(10) 0.7468(9) 0.1509(5) 0.053(3) Uani 1 1 d . . .
H2X H 0.9122 0.7883 0.1528 0.064 Uiso 1 1 calc R . .
C3X C 0.7829(12) 0.7358(9) 0.1047(5) 0.059(3) Uani 1 1 d . . .
H3X H 0.8179 0.7676 0.0745 0.071 Uiso 1 1 calc R . .
C4X C 0.6768(13) 0.6796(11) 0.1017(6) 0.070(4) Uani 1 1 d . . .
H4X H 0.6373 0.6730 0.0694 0.084 Uiso 1 1 calc R . .
C5X C 0.6278(11) 0.6334(11) 0.1439(6) 0.068(4) Uani 1 1 d . . .
H5X H 0.5538 0.5938 0.1411 0.082 Uiso 1 1 calc R . .
C6X C 0.6831(10) 0.6424(10) 0.1920(5) 0.059(3) Uani 1 1 d . . .
H6X H 0.6466 0.6102 0.2218 0.070 Uiso 1 1 calc R . .
C1Y C 0.9689(9) 0.5314(8) 0.1600(4) 0.040(3) Uani 1 1 d . . .
C2Y C 1.0417(10) 0.5830(9) 0.1233(4) 0.049(3) Uani 1 1 d . . .
H2Y H 1.1126 0.6213 0.1341 0.058 Uiso 1 1 calc R . .
C3Y C 1.0126(11) 0.5792(10) 0.0711(5) 0.058(3) Uani 1 1 d . . .
H3Y H 1.0638 0.6134 0.0461 0.070 Uiso 1 1 calc R . .
C4Y C 0.9078(12) 0.5250(10) 0.0558(5) 0.060(3) Uani 1 1 d . . .
H4Y H 0.8863 0.5227 0.0201 0.072 Uiso 1 1 calc R . .
C5Y C 0.8366(11) 0.4759(9) 0.0914(5) 0.061(3) Uani 1 1 d . . .
H5Y H 0.7654 0.4387 0.0802 0.073 Uiso 1 1 calc R . .
C6Y C 0.8638(10) 0.4779(9) 0.1437(5) 0.051(3) Uani 1 1 d . . .
H6Y H 0.8117 0.4432 0.1682 0.061 Uiso 1 1 calc R . .
C1Z C 1.1544(11) 0.5244(11) 0.2297(5) 0.056(3) Uani 1 1 d . . .
C2Z C 1.1978(13) 0.4634(14) 0.1978(7) 0.100(6) Uani 1 1 d . . .
H2Z H 1.1510 0.4284 0.1710 0.119 Uiso 1 1 calc R . .
C3Z C 1.3132(16) 0.4475(14) 0.2016(7) 0.091(5) Uani 1 1 d . . .
H3Z H 1.3396 0.3988 0.1790 0.109 Uiso 1 1 calc R . .
C4Z C 1.3819(16) 0.4970(17) 0.2347(8) 0.106(6) Uani 1 1 d . . .
H4Z H 1.4575 0.4830 0.2367 0.128 Uiso 1 1 calc R . .
C5Z C 1.3481(15) 0.5726(17) 0.2689(11) 0.137(8) Uani 1 1 d . . .
H5Z H 1.3996 0.6131 0.2921 0.164 Uiso 1 1 calc R . .
C6Z C 1.2288(16) 0.5829(15) 0.2654(9) 0.123(7) Uani 1 1 d . . .
H6Z H 1.2003 0.6306 0.2878 0.147 Uiso 1 1 calc R . .
B1 B 0.6173(13) 0.3304(13) 0.2392(7) 0.066(4) Uani 1 1 d . . .
F1 F 0.5398(7) 0.2731(7) 0.2688(4) 0.107(3) Uani 1 1 d . . .
F2 F 0.5723(7) 0.3467(8) 0.1921(4) 0.109(3) Uani 1 1 d . . .
F3 F 0.6554(7) 0.4222(6) 0.2638(3) 0.078(2) Uani 1 1 d . . .
F4 F 0.7129(7) 0.2822(6) 0.2315(3) 0.087(2) Uani 1 1 d . . .
B2 B 0.3242(10) 0.7413(8) 0.0386(5) 0.055(4) Uani 1 1 d D . .
F5 F 0.2768(6) 0.6780(5) 0.0009(2) 0.067(2) Uani 1 1 d D . .
F6 F 0.2522(10) 0.7395(10) 0.0810(4) 0.057(2) Uiso 0.50 1 d PD . .
F7 F 0.3726(10) 0.8360(7) 0.0279(5) 0.057(2) Uiso 0.50 1 d PD . .
F8 F 0.4152(9) 0.6946(9) 0.0603(5) 0.057(2) Uiso 0.50 1 d PD . .
F6X F 0.2919(12) 0.7201(11) 0.0857(4) 0.080(3) Uiso 0.50 1 d PD . .
F8X F 0.4437(9) 0.7487(11) 0.0351(6) 0.080(3) Uiso 0.50 1 d PD . .
F7X F 0.3104(13) 0.8409(8) 0.0233(5) 0.080(3) Uiso 0.50 1 d PD . .
B3 B 0.945(3) 0.381(2) 0.6032(10) 0.121(8) Uani 1 1 d U . .
F9 F 0.9352(15) 0.4334(13) 0.5627(6) 0.210(7) Uani 1 1 d U . .
F10 F 0.9872(16) 0.2952(13) 0.5839(7) 0.220(7) Uani 1 1 d U . .
F11 F 1.0173(11) 0.4271(9) 0.6376(4) 0.135(4) Uani 1 1 d U . .
F12 F 0.8467(16) 0.3443(16) 0.6244(7) 0.237(8) Uani 1 1 d U . .

loop_
_atom_site_aniso_label
_atom_site_aniso_U_11
_atom_site_aniso_U_22
_atom_site_aniso_U_33
_atom_site_aniso_U_23
_atom_site_aniso_U_13
_atom_site_aniso_U_12
Ag1 0.0642(7) 0.0592(6) 0.0508(6) 0.0163(4) 0.0209(5) 0.0108(5)
Ag2 0.0654(7) 0.0737(7) 0.0650(7) 0.0214(5) 0.0239(5) 0.0066(5)
Ag3 0.0633(6) 0.0371(5) 0.0482(5) -0.0013(4) -0.0035(4) 0.0086(4)
P1 0.0441(17) 0.0533(19) 0.0364(16) 0.0082(13) 0.0065(13) 0.0126(14)
P2 0.0408(17) 0.0517(19) 0.0442(17) 0.0036(14) 0.0066(13) 0.0067(14)
P3 0.0307(15) 0.0313(14) 0.0407(15) 0.0081(12) 0.0007(12) 0.0066(11)
P4 0.0353(16) 0.0297(15) 0.0506(17) 0.0049(12) 0.0012(13) 0.0119(12)
N1 0.069(8) 0.063(7) 0.066(7) 0.018(6) 0.015(6) 0.005(6)
C1 0.079(10) 0.079(10) 0.079(10) 0.004(8) 0.044(8) 0.004(8)
C2 0.134(14) 0.070(10) 0.111(13) 0.000(9) 0.062(12) 0.005(10)
C3 0.21(2) 0.082(12) 0.088(12) 0.033(10) 0.071(13) 0.024(12)
C4 0.23(2) 0.099(13) 0.065(10) 0.020(10) 0.016(12) 0.013(13)
C5 0.165(17) 0.101(13) 0.054(9) 0.019(9) 0.007(11) -0.017(12)
C6 0.121(10) 0.115(10) 0.128(10) 0.005(8) 0.005(8) 0.010(8)
C7 0.105(9) 0.134(10) 0.127(10) 0.009(8) 0.020(8) 0.010(8)
C8 0.068(8) 0.161(13) 0.080(8) 0.046(9) -0.002(6) 0.002(8)
C9 0.068(8) 0.161(13) 0.080(8) 0.046(9) -0.002(6) 0.002(8)
C10 0.132(13) 0.24(2) 0.115(12) 0.043(13) -0.050(10) 0.032(13)
C11 0.131(15) 0.185(18) 0.21(2) 0.070(16) -0.074(13) 0.015(13)
C12 0.131(15) 0.185(18) 0.21(2) 0.070(16) -0.074(13) 0.015(13)
C13 0.132(13) 0.24(2) 0.115(12) 0.043(13) -0.050(10) 0.032(13)
N2 0.140(13) 0.069(9) 0.080(9) 0.012(7) 0.059(9) 0.026(8)
C14 0.084(12) 0.095(13) 0.152(17) 0.009(12) 0.056(11) 0.008(10)
C15 0.093(12) 0.072(10) 0.152(16) 0.026(11) 0.046(11) 0.009(9)
C16 0.22(2) 0.123(15) 0.099(14) 0.019(13) 0.082(14) 0.016(15)
C17 0.33(3) 0.101(15) 0.092(13) 0.003(12) 0.076(16) 0.012(16)
C18 0.35(3) 0.076(12) 0.055(11) 0.008(9) 0.053(15) 0.005(16)
C19 0.116(10) 0.124(10) 0.129(10) -0.002(8) 0.013(8) 0.016(8)
C20 0.117(10) 0.134(10) 0.141(11) 0.026(8) 0.010(8) 0.021(8)
C21 0.144(11) 0.157(11) 0.163(11) 0.009(9) -0.006(9) 0.035(8)
C22 0.165(11) 0.174(11) 0.160(11) 0.020(9) -0.015(9) 0.059(9)
C23 0.171(9) 0.191(9) 0.186(9) 0.012(6) 0.007(6) 0.036(6)
C24 0.247(11) 0.250(11) 0.239(11) 0.000(7) 0.019(7) 0.028(7)
C25 0.247(11) 0.250(11) 0.239(11) 0.000(7) 0.019(7) 0.028(7)
C26 0.171(9) 0.191(9) 0.186(9) 0.012(6) 0.007(6) 0.036(6)
C27 0.033(6) 0.065(8) 0.036(6) 0.006(5) 0.002(5) -0.001(5)
C28 0.031(5) 0.027(5) 0.034(5) 0.010(4) -0.004(4) 0.014(4)
C1Q 0.032(6) 0.039(6) 0.048(6) 0.005(5) -0.008(5) 0.013(5)
C2Q 0.051(8) 0.061(8) 0.073(9) 0.024(7) 0.000(7) 0.014(6)
C3Q 0.042(8) 0.084(11) 0.071(9) 0.017(8) 0.002(6) 0.029(7)
C4Q 0.034(7) 0.086(10) 0.085(9) -0.012(8) -0.007(6) 0.019(7)
C5Q 0.055(9) 0.074(10) 0.179(15) -0.026(10) -0.018(9) 0.015(8)
C6Q 0.043(8) 0.055(8) 0.172(14) -0.019(8) -0.027(8) 0.018(6)
C1R 0.034(6) 0.034(6) 0.055(7) 0.008(5) -0.006(5) 0.018(5)
C2R 0.038(6) 0.042(7) 0.067(8) 0.023(6) 0.010(6) 0.019(5)
C3R 0.048(8) 0.041(7) 0.099(11) 0.023(7) -0.004(7) 0.009(6)
C4R 0.060(9) 0.057(9) 0.068(9) 0.021(7) 0.011(7) 0.017(7)
C5R 0.063(9) 0.097(12) 0.070(10) 0.007(8) -0.006(7) 0.046(9)
C6R 0.047(7) 0.050(7) 0.053(8) 0.024(6) 0.010(6) 0.008(6)
C1U 0.030(6) 0.039(6) 0.036(6) 0.010(5) -0.002(4) 0.013(5)
C2U 0.036(7) 0.046(7) 0.098(9) 0.014(6) -0.004(6) 0.005(5)
C3U 0.043(7) 0.052(8) 0.148(12) 0.037(8) -0.016(8) 0.012(6)
C4U 0.048(7) 0.049(7) 0.085(9) 0.023(6) -0.016(6) 0.012(6)
C5U 0.049(8) 0.030(6) 0.070(8) 0.005(5) -0.019(6) -0.002(5)
C6U 0.023(6) 0.045(7) 0.062(7) 0.010(5) -0.015(5) 0.002(5)
C1V 0.026(6) 0.042(6) 0.049(7) 0.022(5) 0.011(5) 0.011(5)
C2V 0.057(8) 0.070(8) 0.039(7) 0.007(6) 0.001(6) 0.018(6)
C3V 0.067(10) 0.123(14) 0.054(9) 0.024(9) 0.009(7) 0.040(10)
C4V 0.048(9) 0.148(16) 0.066(10) 0.070(11) 0.033(7) 0.052(10)
C5V 0.036(7) 0.076(10) 0.103(12) 0.060(9) 0.029(7) 0.019(6)
C6V 0.039(7) 0.058(8) 0.077(9) 0.024(7) 0.006(6) 0.021(6)
C1W 0.047(7) 0.056(8) 0.042(7) 0.001(6) 0.013(6) 0.007(6)
C2W 0.075(9) 0.067(9) 0.055(8) -0.010(7) -0.006(7) 0.026(7)
C3W 0.093(11) 0.076(11) 0.069(10) -0.012(8) -0.007(9) 0.036(9)
C4W 0.089(11) 0.056(9) 0.080(11) -0.018(8) 0.014(9) 0.015(8)
C5W 0.064(10) 0.112(14) 0.077(11) -0.048(10) -0.007(8) 0.005(9)
C6W 0.055(8) 0.059(8) 0.070(9) -0.035(7) 0.001(7) 0.008(6)
C1X 0.040(7) 0.045(7) 0.058(7) 0.002(6) 0.004(6) 0.014(5)
C2X 0.051(7) 0.040(7) 0.067(8) 0.010(6) -0.005(6) 0.002(6)
C3X 0.084(10) 0.034(7) 0.056(8) 0.000(6) -0.014(7) -0.002(7)
C4X 0.072(10) 0.074(10) 0.065(9) 0.003(8) -0.015(8) 0.018(8)
C5X 0.033(7) 0.090(11) 0.081(10) -0.027(9) -0.005(7) 0.010(7)
C6X 0.037(7) 0.063(8) 0.074(9) -0.007(7) 0.012(6) 0.003(6)
C1Y 0.040(6) 0.043(6) 0.039(6) -0.002(5) 0.012(5) 0.012(5)
C2Y 0.047(7) 0.061(8) 0.041(7) 0.005(6) 0.013(5) 0.018(6)
C3Y 0.063(9) 0.071(9) 0.043(7) 0.006(6) 0.012(6) 0.022(7)
C4Y 0.070(9) 0.068(9) 0.043(7) -0.007(6) 0.003(7) 0.011(7)
C5Y 0.058(8) 0.048(8) 0.075(10) -0.018(7) -0.012(7) 0.003(6)
C6Y 0.057(8) 0.046(7) 0.050(7) -0.013(6) 0.011(6) 0.010(6)
C1Z 0.045(7) 0.094(10) 0.037(7) 0.006(6) -0.003(6) 0.032(7)
C2Z 0.058(10) 0.132(15) 0.115(14) -0.041(12) -0.023(9) 0.039(10)
C3Z 0.096(14) 0.109(14) 0.082(12) 0.004(10) 0.000(10) 0.054(11)
C4Z 0.066(12) 0.140(18) 0.122(16) 0.038(14) 0.017(11) 0.041(12)
C5Z 0.052(11) 0.121(17) 0.24(3) 0.005(17) -0.018(14) 0.014(11)
C6Z 0.095(15) 0.103(15) 0.18(2) 0.011(14) 0.010(14) 0.052(12)
B1 0.045(9) 0.070(11) 0.081(12) -0.012(9) 0.013(9) 0.004(8)
F1 0.071(6) 0.117(8) 0.123(8) -0.025(6) 0.027(5) -0.014(5)
F2 0.073(6) 0.152(9) 0.099(7) -0.053(6) -0.024(5) 0.011(6)
F3 0.080(5) 0.066(5) 0.087(6) -0.024(4) -0.018(4) 0.012(4)
F4 0.076(6) 0.075(5) 0.107(7) -0.017(5) 0.022(5) 0.008(4)
B2 0.077(11) 0.024(7) 0.058(9) 0.002(6) 0.018(8) -0.009(7)
F5 0.097(6) 0.042(4) 0.054(4) 0.002(3) -0.009(4) -0.011(4)
B3 0.145(16) 0.107(14) 0.087(13) -0.021(12) -0.001(13) -0.048(13)
F9 0.268(15) 0.213(13) 0.141(10) 0.037(10) -0.098(10) 0.016(11)
F10 0.245(15) 0.165(12) 0.245(14) -0.061(11) -0.012(12) 0.028(11)
F11 0.183(10) 0.123(8) 0.087(7) 0.012(6) -0.028(7) -0.012(7)
F12 0.210(13) 0.278(15) 0.190(13) -0.066(12) 0.048(11) -0.049(12)

loop_
_atom_type_symbol
_atom_type_description
_atom_type_scat_dispersion_real
_atom_type_scat_dispersion_imag
_atom_type_scat_source
C C 0.0033 0.0016 'International Tables Vol C Tables 4.2.6.8 and 6.1.1.4'
H H 0.0000 0.0000 'International Tables Vol C Tables 4.2.6.8 and 6.1.1.4'
B B 0.0013 0.0007 'International Tables Vol C Tables 4.2.6.8 and 6.1.1.4'
N N 0.0061 0.0033 'International Tables Vol C Tables 4.2.6.8 and 6.1.1.4'
F F 0.0171 0.0103 'International Tables Vol C Tables 4.2.6.8 and 6.1.1.4'
P P 0.1023 0.0942 'International Tables Vol C Tables 4.2.6.8 and 6.1.1.4'
Ag Ag -0.8971 1.1015 'International Tables Vol C Tables 4.2.6.8 and 6.1.1.4'
O O 0.0106 0.0060 'International Tables Vol C Tables 4.2.6.8 and 6.1.1.4'

loop_
_geom_angle_atom_site_label_1
_geom_angle_atom_site_label_2
_geom_angle_atom_site_label_3
_geom_angle
_geom_angle_site_symmetry_1
_geom_angle_site_symmetry_3
C4S O1S C1S 94.4(14) . .
C2S C1S O1S 94.1(13) . .
C3S C2S C1S 101.4(12) . .
C2S C3S C4S 102.7(11) . .
O1S C4S C3S 97.5(14) . .
C8S O2S C5S 98.5(18) . .
C6S C7S C8S 102.7(13) . .
O2S C8S C7S 96.5(16) . .
O2S C5S C6S 99.7(16) . .
C7S C6S C5S 104.5(11) . .
C12S O3S C9S 111(3) . .
O3S C9S C10S 99(3) . .
C11S C10S C9S 117(4) . .
C12S C11S C10S 93(4) . .
O3S C12S C11S 117(4) . .
N1 Ag1 P1 158.7(3) . .
N2 Ag2 P2 176.8(3) . .
P3 Ag3 P4 177.04(10) . .
P3 Ag3 Ag3 90.23(7) . 2_675
P4 Ag3 Ag3 90.61(7) . 2_675
C1Y P1 C1Z 103.5(5) . .
C1Y P1 C27 103.9(5) . .
C1Z P1 C27 102.8(6) . .
C1Y P1 Ag1 117.0(4) . .
C1Z P1 Ag1 112.2(4) . .
C27 P1 Ag1 115.8(3) . .
C1X P2 C27 107.5(5) . .
C1X P2 C1W 106.1(5) . .
C27 P2 C1W 102.2(5) . .
C1X P2 Ag2 116.1(4) . .
C27 P2 Ag2 112.9(4) . .
C1W P2 Ag2 110.9(4) . .
C1U P3 C1V 102.3(5) . .
C1U P3 C28 104.7(4) . .
C1V P3 C28 104.7(5) . .
C1U P3 Ag3 113.7(3) . .
C1V P3 Ag3 116.1(4) . .
C28 P3 Ag3 113.9(3) . .
C1Q P4 C1R 103.3(5) . .
C1Q P4 C28 103.8(5) . 2_675
C1R P4 C28 105.1(4) . 2_675
C1Q P4 Ag3 116.2(4) . .
C1R P4 Ag3 115.1(4) . .
C28 P4 Ag3 112.0(3) 2_675 .
C1 N1 C5 120.0 . .
C1 N1 Ag1 125.2(5) . .
C5 N1 Ag1 111.6(5) . .
N1 C1 C2 120.0 . .
C1 C2 C3 120.0 . .
C4 C3 C2 120.0 . .
C4 C3 C6 105.3(10) . .
C2 C3 C6 133.3(10) . .
C3 C4 C5 120.0 . .
C4 C5 N1 120.0 . .
C7 C6 C19 89.2(8) . .
C7 C6 C3 112.4(16) . .
C19 C6 C3 114.4(16) . .
C6 C7 C8 117.0(17) . .
C6 C7 C20 88.0(8) . .
C8 C7 C20 119.4(16) . .
C9 C8 C13 120.0 . .
C9 C8 C7 126.3(8) . .
C13 C8 C7 113.4(8) . .
C10 C9 C8 120.0 . .
C9 C10 C11 120.0 . .
C12 C11 C10 120.0 . .
C13 C12 C11 120.0 . .
C12 C13 C8 120.0 . .
C18 N2 C14 119.6 . .
C18 N2 Ag2 113.5(4) . .
C14 N2 Ag2 123.8(4) . .
N2 C14 C15 120.3 . .
C16 C15 C14 120.1 . .
C15 C16 C17 119.6 . .
C15 C16 C19 123.0(7) . .
C17 C16 C19 114.9(7) . .
C16 C17 C18 120.3 . .
N2 C18 C17 120.1 . .
C20 C19 C6 88.3(8) . .
C20 C19 C16 113.3(16) . .
C6 C19 C16 114.2(15) . .
C19 C20 C7 89.8(8) . .
C19 C20 C21 118.6(18) . .
C7 C20 C21 120.5(17) . .
C22 C21 C26 120.0 . .
C22 C21 C20 123.6(17) . .
C26 C21 C20 114.5(17) . .
C21 C22 C23 120.0 . .
C24 C23 C22 120.0 . .
C23 C24 C25 120.0 . .
C26 C25 C24 120.0 . .
C25 C26 C21 120.0 . .
P2 C27 P1 114.9(6) . .
P4 C28 P3 112.5(5) 2_675 .
C6Q C1Q C2Q 116.4(11) . .
C6Q C1Q P4 125.6(9) . .
C2Q C1Q P4 118.0(9) . .
C3Q C2Q C1Q 121.5(12) . .
C4Q C3Q C2Q 120.4(12) . .
C3Q C4Q C5Q 121.1(13) . .
C4Q C5Q C6Q 119.2(15) . .
C1Q C6Q C5Q 121.2(13) . .
C6R C1R C2R 119.2(10) . .
C6R C1R P4 121.2(8) . .
C2R C1R P4 119.6(9) . .
C3R C2R C1R 120.3(12) . .
C2R C3R C4R 119.7(12) . .
C5R C4R C3R 120.4(13) . .
C4R C5R C6R 121.3(14) . .
C1R C6R C5R 118.9(12) . .
C2U C1U C6U 116.6(9) . .
C2U C1U P3 118.1(8) . .
C6U C1U P3 125.3(7) . .
C3U C2U C1U 121.0(11) . .
C4U C3U C2U 120.4(12) . .
C3U C4U C5U 120.5(11) . .
C4U C5U C6U 121.0(10) . .
C5U C6U C1U 120.5(10) . .
C2V C1V C6V 120.0(10) . .
C2V C1V P3 120.9(9) . .
C6V C1V P3 119.1(9) . .
C1V C2V C3V 120.1(13) . .
C4V C3V C2V 119.6(14) . .
C5V C4V C3V 121.5(12) . .
C4V C5V C6V 118.8(14) . .
C1V C6V C5V 120.0(13) . .
C2W C1W C6W 119.5(12) . .
C2W C1W P2 121.4(10) . .
C6W C1W P2 118.7(10) . .
C1W C2W C3W 121.7(13) . .
C4W C3W C2W 117.6(13) . .
C3W C4W C5W 120.9(14) . .
C4W C5W C6W 122.2(14) . .
C1W C6W C5W 118.0(13) . .
C6X C1X C2X 117.7(11) . .
C6X C1X P2 120.1(9) . .
C2X C1X P2 122.2(9) . .
C3X C2X C1X 121.3(12) . .
C2X C3X C4X 120.2(13) . .
C5X C4X C3X 120.2(13) . .
C4X C5X C6X 121.3(13) . .
C1X C6X C5X 119.3(12) . .
C2Y C1Y C6Y 118.8(10) . .
C2Y C1Y P1 122.0(9) . .
C6Y C1Y P1 119.1(8) . .
C3Y C2Y C1Y 120.9(12) . .
C2Y C3Y C4Y 119.2(12) . .
C5Y C4Y C3Y 119.9(12) . .
C4Y C5Y C6Y 122.1(12) . .
C5Y C6Y C1Y 119.0(11) . .
C2Z C1Z C6Z 117.3(13) . .
C2Z C1Z P1 122.4(11) . .
C6Z C1Z P1 120.3(11) . .
C1Z C2Z C3Z 122.3(15) . .
C4Z C3Z C2Z 121.6(17) . .
C3Z C4Z C5Z 121.7(18) . .
C4Z C5Z C6Z 114.8(19) . .
C1Z C6Z C5Z 121.9(18) . .
F1 B1 F2 110.4(13) . .
F1 B1 F3 109.7(13) . .
F2 B1 F3 110.4(14) . .
F1 B1 F4 111.1(14) . .
F2 B1 F4 108.7(13) . .
F3 B1 F4 106.4(12) . .
F6X B2 F7 118.8(13) . .
F6X B2 F5 117.4(10) . .
F7 B2 F5 120.5(10) . .
F6X B2 F6 25.0(8) . .
F7 B2 F6 111.3(10) . .
F5 B2 F6 110.9(9) . .
F6X B2 F7X 113.5(11) . .
F7 B2 F7X 32.4(7) . .
F5 B2 F7X 105.6(10) . .
F6 B2 F7X 94.5(10) . .
F6X B2 F8X 109.7(11) . .
F7 B2 F8X 69.0(9) . .
F5 B2 F8X 108.4(9) . .
F6 B2 F8X 131.8(12) . .
F7X B2 F8X 100.8(9) . .
F6X B2 F8 76.1(10) . .
F7 B2 F8 104.2(10) . .
F5 B2 F8 106.7(9) . .
F6 B2 F8 101.1(9) . .
F7X B2 F8 136.0(11) . .
F8X B2 F8 40.3(7) . .
F6X F6 B2 68.3(13) . .
F7X F7 B2 80.4(11) . .
F7X F7 F8X 137.7(13) . .
B2 F7 F8X 58.5(7) . .
F8X F8 B2 68.1(8) . .
F8X F8 F6X 108.7(10) . .
B2 F8 F6X 47.8(6) . .
F6 F6X B2 86.7(15) . .
F6 F6X F8 142.7(17) . .
B2 F6X F8 56.1(7) . .
F8 F8X B2 71.6(8) . .
F8 F8X F7 117.0(11) . .
B2 F8X F7 52.5(6) . .
F7 F7X B2 67.2(10) . .
F9 B3 F11 114(2) . .
F9 B3 F12 113(3) . .
F11 B3 F12 112(2) . .
F9 B3 F10 103(2) . .
F11 B3 F10 108(3) . .
F12 B3 F10 106(2) . .

loop_
_geom_bond_atom_site_label_1
_geom_bond_atom_site_label_2
_geom_bond_distance
_geom_bond_site_symmetry_2
O1S C4S 1.394(18) .
O1S C1S 1.486(18) .
C1S C2S 1.484(18) .
C2S C3S 1.476(17) .
C3S C4S 1.510(17) .
O2S C8S 1.41(2) .
O2S C5S 1.42(2) .
C7S C6S 1.436(18) .
C7S C8S 1.503(19) .
C5S C6S 1.473(18) .
O3S C12S 1.409(19) .
O3S C9S 1.420(19) .
C9S C10S 1.558(19) .
C10S C11S 1.50(2) .
C11S C12S 1.50(2) .
Ag1 N1 2.170(6) .
Ag1 P1 2.361(3) .
Ag2 N2 2.172(6) .
Ag2 P2 2.351(3) .
Ag3 P3 2.422(3) .
Ag3 P4 2.433(3) .
Ag3 Ag3 2.9999(18) 2_675
P1 C1Y 1.800(11) .
P1 C1Z 1.838(12) .
P1 C27 1.840(12) .
P2 C1X 1.810(12) .
P2 C27 1.829(11) .
P2 C1W 1.837(12) .
P3 C1U 1.797(10) .
P3 C1V 1.810(10) .
P3 C28 1.828(9) .
P4 C1Q 1.810(10) .
P4 C1R 1.812(11) .
P4 C28 1.826(9) 2_675
N1 C1 1.3900 .
N1 C5 1.3900 .
C1 C2 1.3900 .
C2 C3 1.3900 .
C3 C4 1.3900 .
C3 C6 1.63(2) .
C4 C5 1.3900 .
C6 C7 1.472(16) .
C6 C19 1.500(17) .
C7 C8 1.47(2) .
C7 C20 1.496(17) .
C8 C9 1.3900 .
C8 C13 1.3900 .
C9 C10 1.3900 .
C10 C11 1.3900 .
C11 C12 1.3900 .
C12 C13 1.3900 .
N2 C18 1.3834 .
N2 C14 1.3859 .
C14 C15 1.3926 .
C15 C16 1.3834 .
C16 C17 1.3860 .
C16 C19 1.69(2) .
C17 C18 1.3926 .
C19 C20 1.461(17) .
C20 C21 1.57(2) .
C21 C22 1.3900 .
C21 C26 1.3900 .
C22 C23 1.3900 .
C23 C24 1.3900 .
C24 C25 1.3900 .
C25 C26 1.3900 .
C28 P4 1.826(9) 2_675
C1Q C6Q 1.339(16) .
C1Q C2Q 1.398(15) .
C2Q C3Q 1.374(17) .
C3Q C4Q 1.291(18) .
C4Q C5Q 1.356(19) .
C5Q C6Q 1.404(19) .
C1R C6R 1.382(15) .
C1R C2R 1.390(15) .
C2R C3R 1.366(16) .
C3R C4R 1.384(18) .
C4R C5R 1.331(18) .
C5R C6R 1.393(17) .
C1U C2U 1.390(14) .
C1U C6U 1.401(14) .
C2U C3U 1.389(16) .
C3U C4U 1.334(16) .
C4U C5U 1.346(16) .
C5U C6U 1.376(14) .
C1V C2V 1.338(15) .
C1V C6V 1.397(15) .
C2V C3V 1.409(18) .
C3V C4V 1.38(2) .
C4V C5V 1.34(2) .
C5V C6V 1.418(16) .
C1W C2W 1.357(16) .
C1W C6W 1.378(16) .
C2W C3W 1.411(18) .
C3W C4W 1.347(19) .
C4W C5W 1.35(2) .
C5W C6W 1.383(19) .
C1X C6X 1.380(15) .
C1X C2X 1.397(16) .
C2X C3X 1.357(16) .
C3X C4X 1.358(18) .
C4X C5X 1.335(19) .
C5X C6X 1.396(18) .
C1Y C2Y 1.388(14) .
C1Y C6Y 1.393(15) .
C2Y C3Y 1.382(16) .
C3Y C4Y 1.388(17) .
C4Y C5Y 1.344(17) .
C5Y C6Y 1.382(16) .
C1Z C2Z 1.305(18) .
C1Z C6Z 1.41(2) .
C2Z C3Z 1.43(2) .
C3Z C4Z 1.28(2) .
C4Z C5Z 1.42(3) .
C5Z C6Z 1.45(2) .
B1 F1 1.334(18) .
B1 F2 1.357(19) .
B1 F3 1.366(17) .
B1 F4 1.404(17) .
B2 F6X 1.290(12) .
B2 F7 1.315(12) .
B2 F5 1.334(14) .
B2 F6 1.385(12) .
B2 F7X 1.406(12) .
B2 F8X 1.414(13) .
B2 F8 1.446(13) .
F6 F6X 0.586(18) .
F7 F7X 0.764(16) .
F7 F8X 1.547(16) .
F8 F8X 0.985(16) .
F8 F6X 1.690(17) .
B3 F9 1.27(3) .
B3 F11 1.31(2) .
B3 F12 1.31(3) .
B3 F10 1.39(3) .
